data_2243507
loop_
_publ_author_name
'Seck, Thierno Moussa'
'Gaye, Papa Aly'
'Ndoye, Cheikh'
'Thiam, Ibrahima Elhadji'
'Diouf, Ousmane'
'Retailleau, Pascal'
'Gaye, Mohamed'

_publ_section_title
;
 Diaquabis{\m-1,5-bis[(pyridin-2-yl)methylidene]carbonohydrazide(1--)}di-\m-chlorido-tetrachloridotetrazinc(II)
;
_journal_coeditor_code EX2035
_journal_issue 8
_journal_name_full 'Acta Crystallographica Section E'
_journal_page_first 1349
_journal_page_last 1352
_journal_paper_doi 10.1107/S2056989020009834
_journal_volume 76
_journal_year 2020
_chemical_formula_iupac '[Zn4 (C13 H11 N6 O1)2 Cl6 (H2 O1)2]'
_chemical_formula_moiety 'C26 H26 Cl6 N12 O4 Zn4'
_chemical_formula_sum 'C26 H26 Cl6 N12 O4 Zn4'
_chemical_formula_weight 1044.77
_chemical_name_systematic
Diaquabis{\m-1,5-bis[(pyridin-2-yl)methylidene]carbonohydrazide(1-)}di-\m-chlorido-tetrachloridotetrazinc(II)
_space_group_crystal_system triclinic
_space_group_IT_number 2
_space_group_name_Hall '-P 1'
_space_group_name_H-M_alt 'P -1'
_atom_sites_solution_hydrogens mixed
_atom_sites_solution_primary dual
_atom_sites_solution_secondary difmap
_audit_creation_method SHELXL-2018/3
_cell_angle_alpha 94.639(3)
_cell_angle_beta 110.091(4)
_cell_angle_gamma 97.599(3)
_cell_formula_units_Z 1
_cell_length_a 9.2002(4)
_cell_length_b 9.4306(4)
_cell_length_c 11.7651(4)
_cell_measurement_reflns_used 6440
_cell_measurement_temperature 293(2)
_cell_measurement_theta_max 30.6450
_cell_measurement_theta_min 4.3120
_cell_volume 941.46(7)
_computing_cell_refinement
;
CrysAlisPro (Rigaku OD, 2018)
;
_computing_data_collection
;
CrysAlisPro (Rigaku OD, 2018)
;
_computing_data_reduction
;
CrysAlisPro (Rigaku OD, 2018)
;
_computing_molecular_graphics
;
ORTEP-3 for Windows (Farrugia, 2012)
;
_computing_structure_refinement
;
<i>SHELXL2018/3</i> (Sheldrick, 2015b)
;
_computing_structure_solution
;
SHELXT (Sheldrick, 2015a)
;
_diffrn_ambient_temperature 293(2)
_diffrn_detector 'HPAD Dectris Pilatus3R 200K'
_diffrn_measured_fraction_theta_full 0.994
_diffrn_measured_fraction_theta_max 0.995
_diffrn_measurement_device 'four-circle diffractometer'
_diffrn_measurement_device_type 'XtaLAB AFC12 (RINC): Kappa single'
_diffrn_measurement_method '\w scans'
_diffrn_radiation_monochromator mirror
_diffrn_radiation_probe x-ray
_diffrn_radiation_type 'Mo K\a'
_diffrn_radiation_wavelength 0.71073
_diffrn_reflns_av_R_equivalents 0.0490
_diffrn_reflns_av_unetI/netI 0.0373
_diffrn_reflns_limit_h_max 11
_diffrn_reflns_limit_h_min -11
_diffrn_reflns_limit_k_max 12
_diffrn_reflns_limit_k_min -12
_diffrn_reflns_limit_l_max 15
_diffrn_reflns_limit_l_min -15
_diffrn_reflns_number 15934
_diffrn_reflns_theta_full 25.242
_diffrn_reflns_theta_max 27.103
_diffrn_reflns_theta_min 4.401
_diffrn_source 'micro-focus sealed X-ray tube'
_diffrn_standards_decay_% 0.0(2)
_diffrn_standards_interval_count 0
_diffrn_standards_number 0
_exptl_absorpt_coefficient_mu 2.994
_exptl_absorpt_correction_T_max 1.00000
_exptl_absorpt_correction_T_min 0.37505
_exptl_absorpt_correction_type multi-scan
_exptl_absorpt_process_details
;
(CrysAlisPro; Rigaku OD, 2018)
;
_exptl_crystal_colour 'pale yellow'
_exptl_crystal_density_diffrn 1.843
_exptl_crystal_description tab
_exptl_crystal_F_000 520
_exptl_crystal_size_max 0.21
_exptl_crystal_size_mid 0.10
_exptl_crystal_size_min 0.05
_refine_diff_density_max 0.804
_refine_diff_density_min -0.941
_refine_ls_extinction_method none
_refine_ls_goodness_of_fit_ref 1.045
_refine_ls_hydrogen_treatment mixed
_refine_ls_matrix_type full
_refine_ls_number_parameters 244
_refine_ls_number_reflns 4127
_refine_ls_number_restraints 2
_refine_ls_restrained_S_all 1.045
_refine_ls_R_factor_all 0.0526
_refine_ls_R_factor_gt 0.0386
_refine_ls_shift/su_max 0.000
_refine_ls_shift/su_mean 0.000
_refine_ls_structure_factor_coef Fsqd
_refine_ls_weighting_details 'w=1/[\s^2^(Fo^2^)+(0.0583P)^2^+0.5038P] where P=(Fo^2^+2Fc^2^)/3'
_refine_ls_weighting_scheme calc
_refine_ls_wR_factor_gt 0.0950
_refine_ls_wR_factor_ref 0.1025
_reflns_number_gt 3343
_reflns_number_total 4132
_reflns_threshold_expression 'I > 2\s(I)'
_cod_data_source_file ex2035sup1.cif
_cod_data_source_block I
_cod_original_cell_volume 941.47(7)
_cod_database_code 2243507
_shelx_space_group_comment
;
The symmetry employed for this shelxl refinement is uniquely defined
by the following loop, which should always be used as a source of
symmetry information in preference to the above space-group names.
They are only intended as comments.
;

loop_
_space_group_symop_operation_xyz
'x, y, z'
'-x, -y, -z'

loop_
_atom_site_type_symbol
_atom_site_label
_atom_site_fract_x
_atom_site_fract_y
_atom_site_fract_z
_atom_site_U_iso_or_equiv
_atom_site_adp_type
_atom_site_calc_flag
_atom_site_occupancy
_atom_site_disorder_assembly
_atom_site_disorder_group
Zn Zn1 0.80255(4) 0.26414(4) 0.42860(3) 0.03096(12) Uani d 1 . .
Zn Zn2 0.57362(4) 0.62337(4) 0.14274(3) 0.03302(12) Uani d 1 . .
Cl Cl1 0.66995(10) 0.59565(10) -0.01140(7) 0.0390(2) Uani d 1 . .
Cl Cl2 0.61634(11) 0.06523(11) 0.34885(11) 0.0537(3) Uani d 1 . .
Cl Cl3 0.93484(10) 0.25785(12) 0.62765(8) 0.0500(3) Uani d 1 . .
O O1 0.7387(3) 0.8113(3) 0.2417(2) 0.0427(6) Uani d 1 . .
H H1A 0.823(3) 0.802(5) 0.291(4) 0.064 Uiso d 1 . .
H H1B 0.718(6) 0.878(4) 0.278(4) 0.064 Uiso d 1 . .
N N1 0.4062(3) 0.7669(3) 0.0700(2) 0.0312(6) Uani d 1 . .
N N4 0.6695(3) 0.4927(3) 0.2813(2) 0.0316(6) Uani d 1 . .
N N5 0.7847(3) 0.4085(3) 0.3030(2) 0.0290(5) Uani d 1 . .
O O2 0.6460(3) 0.4146(3) 0.4577(2) 0.0366(5) Uani d 1 . .
N N2 0.4518(3) 0.6419(3) 0.2652(2) 0.0297(5) Uani d 1 . .
C C5 0.3207(4) 0.7960(4) 0.1389(3) 0.0345(7) Uani d 1 . .
C C7 0.6080(4) 0.4865(3) 0.3697(3) 0.0291(6) Uani d 1 . .
N N3 0.4932(3) 0.5689(3) 0.3617(3) 0.0362(7) Uani d 1 . .
H H3N 0.442(5) 0.567(4) 0.409(4) 0.043 Uiso d 1 . .
C C1 0.3864(4) 0.8307(4) -0.0303(3) 0.0397(8) Uani d 1 . .
H H1 0.444294 0.809996 -0.078687 0.048 Uiso calc 1 . .
C C10 1.1160(4) 0.3293(4) 0.2278(4) 0.0423(8) Uani d 1 . .
H H10 1.115666 0.386847 0.167216 0.051 Uiso calc 1 . .
N N6 0.9966(3) 0.2407(3) 0.3647(3) 0.0359(6) Uani d 1 . .
C C9 1.0000(4) 0.3243(4) 0.2777(3) 0.0325(7) Uani d 1 . .
C C4 0.2147(5) 0.8905(4) 0.1096(4) 0.0481(9) Uani d 1 . .
H H4 0.156102 0.908579 0.158053 0.058 Uiso calc 1 . .
C C8 0.8767(4) 0.4134(4) 0.2430(3) 0.0327(7) Uani d 1 . .
H H8 0.866238 0.470241 0.180546 0.039 Uiso calc 1 . .
C C2 0.2826(5) 0.9266(4) -0.0646(3) 0.0480(9) Uani d 1 . .
H H2 0.270608 0.969450 -0.135049 0.058 Uiso calc 1 . .
C C11 1.2334(5) 0.2466(5) 0.2698(4) 0.0510(10) Uani d 1 . .
H H11 1.312414 0.247754 0.237298 0.061 Uiso calc 1 . .
C C6 0.3499(4) 0.7248(4) 0.2481(3) 0.0385(8) Uani d 1 . .
H H6 0.297366 0.738940 0.301839 0.046 Uiso calc 1 . .
C C3 0.1979(5) 0.9572(5) 0.0069(4) 0.0544(10) Uani d 1 . .
H H3 0.129191 1.022847 -0.013639 0.065 Uiso calc 1 . .
C C13 1.1100(4) 0.1625(4) 0.4044(4) 0.0459(9) Uani d 1 . .
H H13 1.107789 0.104825 0.464524 0.055 Uiso calc 1 . .
C C12 1.2309(5) 0.1637(5) 0.3596(4) 0.0522(10) Uani d 1 . .
H H12 1.309318 0.108995 0.390059 0.063 Uiso calc 1 . .

loop_
_atom_site_aniso_label
_atom_site_aniso_U_11
_atom_site_aniso_U_22
_atom_site_aniso_U_33
_atom_site_aniso_U_12
_atom_site_aniso_U_13
_atom_site_aniso_U_23
Zn1 0.0313(2) 0.0364(2) 0.0331(2) 0.01189(15) 0.01808(15) 0.00942(15)
Zn2 0.0394(2) 0.0418(2) 0.0306(2) 0.01887(17) 0.02281(16) 0.01138(16)
Cl1 0.0456(5) 0.0475(5) 0.0364(4) 0.0111(4) 0.0291(4) 0.0070(3)
Cl2 0.0430(5) 0.0450(5) 0.0757(7) 0.0007(4) 0.0311(5) -0.0103(5)
Cl3 0.0343(4) 0.0852(7) 0.0373(4) 0.0232(5) 0.0152(4) 0.0142(4)
O1 0.0397(14) 0.0429(15) 0.0450(15) 0.0176(12) 0.0110(11) 0.0047(11)
N1 0.0327(13) 0.0373(15) 0.0285(13) 0.0097(11) 0.0152(11) 0.0078(11)
N4 0.0349(14) 0.0408(15) 0.0309(13) 0.0187(12) 0.0209(11) 0.0106(11)
N5 0.0287(13) 0.0330(14) 0.0329(13) 0.0123(11) 0.0173(11) 0.0077(11)
O2 0.0470(13) 0.0480(14) 0.0323(12) 0.0270(11) 0.0263(10) 0.0183(10)
N2 0.0337(13) 0.0371(14) 0.0275(12) 0.0163(11) 0.0175(11) 0.0101(11)
C5 0.0331(16) 0.0419(18) 0.0329(16) 0.0152(14) 0.0136(13) 0.0077(14)
C7 0.0296(15) 0.0359(17) 0.0279(15) 0.0123(13) 0.0155(12) 0.0047(12)
N3 0.0420(16) 0.0511(18) 0.0326(14) 0.0273(14) 0.0251(12) 0.0166(13)
C1 0.0441(19) 0.043(2) 0.0340(17) 0.0059(16) 0.0165(15) 0.0098(15)
C10 0.0406(19) 0.047(2) 0.052(2) 0.0100(16) 0.0311(17) 0.0059(16)
N6 0.0330(14) 0.0446(16) 0.0402(15) 0.0168(12) 0.0212(12) 0.0092(12)
C9 0.0285(15) 0.0394(17) 0.0359(16) 0.0083(13) 0.0188(13) 0.0046(13)
C4 0.046(2) 0.056(2) 0.052(2) 0.0282(19) 0.0211(18) 0.0166(18)
C8 0.0348(16) 0.0367(17) 0.0377(17) 0.0136(14) 0.0230(14) 0.0102(13)
C2 0.049(2) 0.052(2) 0.043(2) 0.0120(18) 0.0111(17) 0.0210(17)
C11 0.0386(19) 0.057(2) 0.070(3) 0.0108(18) 0.0369(19) 0.001(2)
C6 0.0401(18) 0.053(2) 0.0368(17) 0.0227(16) 0.0247(15) 0.0124(15)
C3 0.049(2) 0.057(3) 0.062(3) 0.029(2) 0.0153(19) 0.023(2)
C13 0.046(2) 0.054(2) 0.051(2) 0.0236(18) 0.0266(17) 0.0155(18)
C12 0.040(2) 0.065(3) 0.065(3) 0.0294(19) 0.0281(19) 0.011(2)

loop_
_atom_type_symbol
_atom_type_description
_atom_type_scat_dispersion_real
_atom_type_scat_dispersion_imag
_atom_type_scat_source
C C 0.0033 0.0016 'International Tables Vol C Tables 4.2.6.8 and 6.1.1.4'
H H 0.0000 0.0000 'International Tables Vol C Tables 4.2.6.8 and 6.1.1.4'
Cl Cl 0.1484 0.1585 'International Tables Vol C Tables 4.2.6.8 and 6.1.1.4'
N N 0.0061 0.0033 'International Tables Vol C Tables 4.2.6.8 and 6.1.1.4'
O O 0.0106 0.0060 'International Tables Vol C Tables 4.2.6.8 and 6.1.1.4'
Zn Zn 0.2839 1.4301 'International Tables Vol C Tables 4.2.6.8 and 6.1.1.4'

loop_
_geom_angle_atom_site_label_1
_geom_angle_atom_site_label_2
_geom_angle_atom_site_label_3
_geom_angle_site_symmetry_1
_geom_angle_site_symmetry_3
_geom_angle
_geom_angle_publ_flag
N5 Zn1 N6 . . 75.82(10) y
N5 Zn1 O2 . . 72.76(9) y
N6 Zn1 O2 . . 144.87(10) y
N5 Zn1 Cl3 . . 138.36(8) y
N6 Zn1 Cl3 . . 97.10(8) y
O2 Zn1 Cl3 . . 96.00(6) y
N5 Zn1 Cl2 . . 110.85(8) y
N6 Zn1 Cl2 . . 108.19(9) y
O2 Zn1 Cl2 . . 97.45(7) y
Cl3 Zn1 Cl2 . . 110.31(4) y
N2 Zn2 O1 . . 90.19(11) y
N2 Zn2 N4 . . 73.95(9) y
O1 Zn2 N4 . . 92.86(10) y
N2 Zn2 N1 . . 74.29(9) y
O1 Zn2 N1 . . 87.40(10) y
N4 Zn2 N1 . . 148.24(10) y
N2 Zn2 Cl1 . . 171.67(8) y
O1 Zn2 Cl1 . . 95.98(8) y
N4 Zn2 Cl1 . . 111.20(7) y
N1 Zn2 Cl1 . . 100.33(7) y
N2 Zn2 Cl1 . 2_665 85.59(8) y
O1 Zn2 Cl1 . 2_665 172.20(7) y
N4 Zn2 Cl1 . 2_665 92.27(8) y
N1 Zn2 Cl1 . 2_665 85.15(8) y
Cl1 Zn2 Cl1 . 2_665 87.63(3) y
Zn2 Cl1 Zn2 . 2_665 92.37(3) y
Zn2 O1 H1A . . 119(3) ?
Zn2 O1 H1B . . 124(4) ?
H1A O1 H1B . . 101(5) ?
C1 N1 C5 . . 118.6(3) ?
C1 N1 Zn2 . . 127.0(2) ?
C5 N1 Zn2 . . 114.4(2) ?
C7 N4 N5 . . 108.9(2) ?
C7 N4 Zn2 . . 116.75(19) ?
N5 N4 Zn2 . . 134.33(19) ?
C8 N5 N4 . . 120.9(3) ?
C8 N5 Zn1 . . 119.3(2) ?
N4 N5 Zn1 . . 119.75(19) ?
C7 O2 Zn1 . . 109.38(18) ?
C6 N2 N3 . . 123.3(3) ?
C6 N2 Zn2 . . 119.7(2) ?
N3 N2 Zn2 . . 116.96(18) ?
N1 C5 C4 . . 122.1(3) ?
N1 C5 C6 . . 115.8(3) ?
C4 C5 C6 . . 122.1(3) ?
O2 C7 N4 . . 126.6(3) ?
O2 C7 N3 . . 117.8(3) ?
N4 C7 N3 . . 115.6(3) ?
N2 N3 C7 . . 116.7(3) ?
N2 N3 H3N . . 120(3) ?
C7 N3 H3N . . 123(3) ?
N1 C1 C2 . . 122.3(3) ?
N1 C1 H1 . . 118.9 ?
C2 C1 H1 . . 118.9 ?
C9 C10 C11 . . 118.9(3) ?
C9 C10 H10 . . 120.6 ?
C11 C10 H10 . . 120.6 ?
C13 N6 C9 . . 118.7(3) ?
C13 N6 Zn1 . . 128.7(2) ?
C9 N6 Zn1 . . 112.5(2) ?
N6 C9 C10 . . 121.8(3) ?
N6 C9 C8 . . 115.8(3) ?
C10 C9 C8 . . 122.3(3) ?
C3 C4 C5 . . 118.5(4) ?
C3 C4 H4 . . 120.8 ?
C5 C4 H4 . . 120.8 ?
N5 C8 C9 . . 116.3(3) ?
N5 C8 H8 . . 121.9 ?
C9 C8 H8 . . 121.9 ?
C3 C2 C1 . . 118.7(3) ?
C3 C2 H2 . . 120.6 ?
C1 C2 H2 . . 120.6 ?
C12 C11 C10 . . 119.1(3) ?
C12 C11 H11 . . 120.4 ?
C10 C11 H11 . . 120.4 ?
N2 C6 C5 . . 115.8(3) ?
N2 C6 H6 . . 122.1 ?
C5 C6 H6 . . 122.1 ?
C2 C3 C4 . . 119.9(3) ?
C2 C3 H3 . . 120.1 ?
C4 C3 H3 . . 120.1 ?
N6 C13 C12 . . 122.5(4) ?
N6 C13 H13 . . 118.7 ?
C12 C13 H13 . . 118.7 ?
C11 C12 C13 . . 119.0(3) ?
C11 C12 H12 . . 120.5 ?
C13 C12 H12 . . 120.5 ?

loop_
_geom_bond_atom_site_label_1
_geom_bond_atom_site_label_2
_geom_bond_site_symmetry_2
_geom_bond_distance
_geom_bond_publ_flag
Zn1 N5 . 2.069(2) y
Zn1 N6 . 2.191(3) y
Zn1 O2 . 2.237(2) y
Zn1 Cl3 . 2.2477(9) y
Zn1 Cl2 . 2.2573(10) y
Zn2 N2 . 2.117(2) y
Zn2 O1 . 2.132(3) y
Zn2 N4 . 2.139(3) y
Zn2 N1 . 2.184(3) y
Zn2 Cl1 . 2.2873(8) y
Zn2 Cl1 2_665 2.7489(10) y
O1 H1A . 0.816(19) ?
O1 H1B . 0.819(19) ?
N1 C1 . 1.335(4) ?
N1 C5 . 1.346(4) ?
N4 C7 . 1.345(4) ?
N4 N5 . 1.374(3) ?
N5 C8 . 1.274(4) ?
O2 C7 . 1.258(4) ?
N2 C6 . 1.273(4) ?
N2 N3 . 1.344(3) ?
C5 C4 . 1.382(5) ?
C5 C6 . 1.457(4) ?
C7 N3 . 1.374(4) ?
N3 H3N . 0.85(4) ?
C1 C2 . 1.384(5) ?
C1 H1 . 0.9300 ?
C10 C9 . 1.381(4) ?
C10 C11 . 1.391(5) ?
C10 H10 . 0.9300 ?
N6 C13 . 1.333(4) ?
N6 C9 . 1.348(4) ?
C9 C8 . 1.465(4) ?
C4 C3 . 1.378(5) ?
C4 H4 . 0.9300 ?
C8 H8 . 0.9300 ?
C2 C3 . 1.367(6) ?
C2 H2 . 0.9300 ?
C11 C12 . 1.369(6) ?
C11 H11 . 0.9300 ?
C6 H6 . 0.9300 ?
C3 H3 . 0.9300 ?
C13 C12 . 1.385(5) ?
C13 H13 . 0.9300 ?
C12 H12 . 0.9300 ?

loop_
_geom_hbond_atom_site_label_D
_geom_hbond_atom_site_label_H
_geom_hbond_atom_site_label_A
_geom_hbond_site_symmetry_A
_geom_hbond_distance_DH
_geom_hbond_distance_HA
_geom_hbond_distance_DA
_geom_hbond_angle_DHA
_geom_hbond_publ_flag
O1 H1A Cl3 2_766 0.816(19) 2.27(2) 3.052(3) 161(5) yes
O1 H1B Cl2 1_565 0.819(19) 2.32(2) 3.129(3) 169(5) yes
C8 H8 Cl1 . 0.93 2.82 3.649(3) 149.0 yes
C2 H2 O1 2_675 0.93 2.50 3.342(4) 150.7 yes
C6 H6 Cl3 2_666 0.93 2.55 3.425(3) 157.8 yes
N3 H3N O2 2_666 0.85(4) 2.00(4) 2.837(3) 170(4) yes

loop_
_geom_torsion_atom_site_label_1
_geom_torsion_atom_site_label_2
_geom_torsion_atom_site_label_3
_geom_torsion_atom_site_label_4
_geom_torsion_site_symmetry_1
_geom_torsion_site_symmetry_2
_geom_torsion_site_symmetry_3
_geom_torsion_site_symmetry_4
_geom_torsion
_geom_torsion_publ_flag
C7 N4 N5 C8 . . . . -169.4(3) ?
Zn2 N4 N5 C8 . . . . 10.8(5) ?
C7 N4 N5 Zn1 . . . . 13.8(3) ?
Zn2 N4 N5 Zn1 . . . . -166.03(17) ?
C1 N1 C5 C4 . . . . -0.6(5) ?
Zn2 N1 C5 C4 . . . . 176.8(3) ?
C1 N1 C5 C6 . . . . -179.0(3) ?
Zn2 N1 C5 C6 . . . . -1.6(4) ?
Zn1 O2 C7 N4 . . . . -10.3(4) ?
Zn1 O2 C7 N3 . . . . 170.3(2) ?
N5 N4 C7 O2 . . . . -1.0(5) ?
Zn2 N4 C7 O2 . . . . 178.8(3) ?
N5 N4 C7 N3 . . . . 178.4(3) ?
Zn2 N4 C7 N3 . . . . -1.7(4) ?
C6 N2 N3 C7 . . . . -178.3(3) ?
Zn2 N2 N3 C7 . . . . -1.6(4) ?
O2 C7 N3 N2 . . . . -178.4(3) ?
N4 C7 N3 N2 . . . . 2.2(5) ?
C5 N1 C1 C2 . . . . 0.8(5) ?
Zn2 N1 C1 C2 . . . . -176.2(3) ?
C13 N6 C9 C10 . . . . 0.9(5) ?
Zn1 N6 C9 C10 . . . . 177.9(3) ?
C13 N6 C9 C8 . . . . -176.8(3) ?
Zn1 N6 C9 C8 . . . . 0.1(4) ?
C11 C10 C9 N6 . . . . -0.7(6) ?
C11 C10 C9 C8 . . . . 176.9(4) ?
N1 C5 C4 C3 . . . . -0.5(6) ?
C6 C5 C4 C3 . . . . 177.8(4) ?
N4 N5 C8 C9 . . . . 177.2(3) ?
Zn1 N5 C8 C9 . . . . -6.0(4) ?
N6 C9 C8 N5 . . . . 3.7(5) ?
C10 C9 C8 N5 . . . . -174.0(3) ?
N1 C1 C2 C3 . . . . 0.2(6) ?
C9 C10 C11 C12 . . . . -0.4(6) ?
N3 N2 C6 C5 . . . . 179.5(3) ?
Zn2 N2 C6 C5 . . . . 2.9(4) ?
N1 C5 C6 N2 . . . . -0.7(5) ?
C4 C5 C6 N2 . . . . -179.1(4) ?
C1 C2 C3 C4 . . . . -1.3(7) ?
C5 C4 C3 C2 . . . . 1.5(7) ?
C9 N6 C13 C12 . . . . -0.1(6) ?
Zn1 N6 C13 C12 . . . . -176.5(3) ?
C10 C11 C12 C13 . . . . 1.2(7) ?
N6 C13 C12 C11 . . . . -1.0(7) ?

_cod_database_fobs_code 2243507
